data_7202460
loop_
_publ_author_name
'Ma, Li'
'Shin, Ji-Young'
'Patrick, Brian O.'
'Dolphin, David'

_publ_section_title
;
 Metal complexes of dipyrromethenes linked by rigid spacer arms
;
_journal_issue 11
_journal_name_full CrystEngComm
_journal_page_first 1531
_journal_paper_doi 10.1039/b814586e
_journal_volume 10
_journal_year 2008
_chemical_formula_sum 'C116 H136 Cl4 N12 Zn3'
_chemical_formula_weight 2036.28
_chemical_name_systematic
;
?
;
_space_group_IT_number 167
_symmetry_cell_setting trigonal
_symmetry_space_group_name_Hall '-R 3 2"c'
_symmetry_space_group_name_H-M 'R -3 c :H'
_atom_sites_solution_hydrogens geom
_atom_sites_solution_primary direct
_atom_sites_solution_secondary difmap
_audit_creation_method SHELXL-97
_cell_angle_alpha 90.00
_cell_angle_beta 90.00
_cell_angle_gamma 120.00
_cell_formula_units_Z 6
_cell_length_a 19.6504(10)
_cell_length_b 19.6504(10)
_cell_length_c 60.258(4)
_cell_measurement_reflns_used 5461
_cell_measurement_temperature 173(2)
_cell_measurement_theta_max 23.44
_cell_measurement_theta_min 2.49
_cell_volume 20151(2)
_computing_structure_refinement 'SHELXL-97 (Sheldrick, 1997)'
_diffrn_ambient_temperature 173(2)
_diffrn_measured_fraction_theta_full 0.998
_diffrn_measured_fraction_theta_max 0.998
_diffrn_measurement_device_type 'Bruker X8 APEX II'
_diffrn_measurement_method 'area detector'
_diffrn_radiation_monochromator graphite
_diffrn_radiation_source 'fine-focus sealed tube'
_diffrn_radiation_type MoK\a
_diffrn_radiation_wavelength 0.71073
_diffrn_reflns_av_R_equivalents 0.0450
_diffrn_reflns_av_sigmaI/netI 0.0402
_diffrn_reflns_limit_h_max 0
_diffrn_reflns_limit_h_min -20
_diffrn_reflns_limit_k_max 23
_diffrn_reflns_limit_k_min 0
_diffrn_reflns_limit_l_max 71
_diffrn_reflns_limit_l_min 0
_diffrn_reflns_number 3960
_diffrn_reflns_theta_full 25.02
_diffrn_reflns_theta_max 25.02
_diffrn_reflns_theta_min 1.81
_exptl_absorpt_coefficient_mu 0.653
_exptl_absorpt_correction_T_max 0.949
_exptl_absorpt_correction_T_min 0.341
_exptl_absorpt_correction_type multi-scan
_exptl_crystal_colour red
_exptl_crystal_density_diffrn 1.007
_exptl_crystal_density_method 'not measured'
_exptl_crystal_description prism
_exptl_crystal_F_000 6444
_exptl_crystal_size_max 0.25
_exptl_crystal_size_mid 0.10
_exptl_crystal_size_min 0.08
_refine_diff_density_max 0.613
_refine_diff_density_min -0.593
_refine_diff_density_rms 0.056
_refine_ls_extinction_method none
_refine_ls_goodness_of_fit_ref 1.090
_refine_ls_hydrogen_treatment constr
_refine_ls_matrix_type full
_refine_ls_number_parameters 235
_refine_ls_number_reflns 3960
_refine_ls_number_restraints 17
_refine_ls_restrained_S_all 1.132
_refine_ls_R_factor_all 0.0657
_refine_ls_R_factor_gt 0.0449
_refine_ls_shift/su_max 0.018
_refine_ls_shift/su_mean 0.001
_refine_ls_structure_factor_coef Fsqd
_refine_ls_weighting_details 'calc w=1/[\s^2^(Fo^2^)+(0.0748P)^2^+10.6353P] where P=(Fo^2^+2Fc^2^)/3'
_refine_ls_weighting_scheme calc
_refine_ls_wR_factor_gt 0.1271
_refine_ls_wR_factor_ref 0.1341
_reflns_number_gt 2890
_reflns_number_total 3960
_reflns_threshold_expression >2sigma(I)
_cod_data_source_file b814586e.txt
_cod_data_source_block compound6a
_cod_original_cell_volume 20150.5(16)
_cod_original_sg_symbol_H-M 'R -3c'
_cod_database_code 7202460

loop_
_symmetry_equiv_pos_as_xyz
'x, y, z'
'-y, x-y, z'
'-x+y, -x, z'
'x-y, -y, -z+1/2'
'-x, -x+y, -z+1/2'
'y, x, -z+1/2'
'x+2/3, y+1/3, z+1/3'
'-y+2/3, x-y+1/3, z+1/3'
'-x+y+2/3, -x+1/3, z+1/3'
'x-y+2/3, -y+1/3, -z+5/6'
'-x+2/3, -x+y+1/3, -z+5/6'
'y+2/3, x+1/3, -z+5/6'
'x+1/3, y+2/3, z+2/3'
'-y+1/3, x-y+2/3, z+2/3'
'-x+y+1/3, -x+2/3, z+2/3'
'x-y+1/3, -y+2/3, -z+7/6'
'-x+1/3, -x+y+2/3, -z+7/6'
'y+1/3, x+2/3, -z+7/6'
'-x, -y, -z'
'y, -x+y, -z'
'x-y, x, -z'
'-x+y, y, z-1/2'
'x, x-y, z-1/2'
'-y, -x, z-1/2'
'-x+2/3, -y+1/3, -z+1/3'
'y+2/3, -x+y+1/3, -z+1/3'
'x-y+2/3, x+1/3, -z+1/3'
'-x+y+2/3, y+1/3, z-1/6'
'x+2/3, x-y+1/3, z-1/6'
'-y+2/3, -x+1/3, z-1/6'
'-x+1/3, -y+2/3, -z+2/3'
'y+1/3, -x+y+2/3, -z+2/3'
'x-y+1/3, x+2/3, -z+2/3'
'-x+y+1/3, y+2/3, z+1/6'
'x+1/3, x-y+2/3, z+1/6'
'-y+1/3, -x+2/3, z+1/6'

loop_
_atom_site_label
_atom_site_type_symbol
_atom_site_fract_x
_atom_site_fract_y
_atom_site_fract_z
_atom_site_U_iso_or_equiv
_atom_site_adp_type
_atom_site_occupancy
_atom_site_symmetry_multiplicity
_atom_site_calc_flag
_atom_site_refinement_flags
_atom_site_disorder_assembly
_atom_site_disorder_group
C1 C 0.06661(19) 0.8527(2) 0.06428(6) 0.0628(10) Uani 1 1 d . . .
H1A H 0.0999 0.8892 0.0758 0.094 Uiso 1 1 calc R . .
H1B H 0.0249 0.8047 0.0712 0.094 Uiso 1 1 calc R . .
H1C H 0.0431 0.8774 0.0554 0.094 Uiso 1 1 calc R . .
C2 C 0.11497(16) 0.83243(17) 0.04972(5) 0.0415(8) Uani 1 1 d . . .
C3 C 0.09633(17) 0.78971(18) 0.02915(5) 0.0457(8) Uani 1 1 d . A .
C4 C 0.16375(18) 0.78999(16) 0.02287(5) 0.0419(8) Uani 1 1 d . . .
C5 C 0.1824(2) 0.75705(19) 0.00267(5) 0.0570(9) Uani 1 1 d . . .
H5A H 0.2369 0.7684 0.0035 0.085 Uiso 0.50 1 calc PR . .
H5B H 0.1754 0.7812 -0.0107 0.085 Uiso 0.50 1 calc PR . .
H5C H 0.1469 0.7001 0.0021 0.085 Uiso 0.50 1 calc PR . .
H5D H 0.1359 0.7314 -0.0069 0.085 Uiso 0.50 1 calc PR . .
H5E H 0.1974 0.7186 0.0073 0.085 Uiso 0.50 1 calc PR . .
H5F H 0.2258 0.7998 -0.0055 0.085 Uiso 0.50 1 calc PR . .
C6 C 0.01721(19) 0.7514(2) 0.01693(5) 0.0623(10) Uani 1 1 d D . .
C7 C -0.0507(4) 0.7512(9) 0.03017(14) 0.097(4) Uani 0.579(14) 1 d PD A 1
H7A H -0.0569 0.7250 0.0445 0.145 Uiso 0.579(14) 1 calc PR A 1
H7B H -0.0997 0.7231 0.0217 0.145 Uiso 0.579(14) 1 calc PR A 1
H7C H -0.0385 0.8054 0.0327 0.145 Uiso 0.579(14) 1 calc PR A 1
C8 C 0.0190(6) 0.7933(7) -0.00426(14) 0.089(4) Uani 0.579(14) 1 d PD A 1
H8A H -0.0329 0.7660 -0.0113 0.133 Uiso 0.579(14) 1 calc PR A 1
H8B H 0.0582 0.7936 -0.0144 0.133 Uiso 0.579(14) 1 calc PR A 1
H8C H 0.0329 0.8475 -0.0009 0.133 Uiso 0.579(14) 1 calc PR A 1
C9 C -0.0137(6) 0.6635(4) 0.0135(3) 0.135(8) Uani 0.579(14) 1 d PD A 1
H9A H -0.0139 0.6393 0.0278 0.202 Uiso 0.579(14) 1 calc PR A 1
H9B H 0.0204 0.6564 0.0031 0.202 Uiso 0.579(14) 1 calc PR A 1
H9C H -0.0672 0.6386 0.0076 0.202 Uiso 0.579(14) 1 calc PR A 1
C10 C 0.22187(16) 0.83172(15) 0.03967(5) 0.0342(7) Uani 1 1 d . . .
C11 C 0.29875(17) 0.84822(16) 0.04022(5) 0.0395(7) Uani 1 1 d . . .
H11 H 0.3138 0.8275 0.0282 0.047 Uiso 1 1 calc R . .
C12 C 0.35802(16) 0.89051(16) 0.05565(5) 0.0368(7) Uani 1 1 d . . .
C13 C 0.4752(2) 0.8886(3) 0.03555(7) 0.0938(16) Uani 1 1 d . . .
H13A H 0.4933 0.9282 0.0238 0.141 Uiso 1 1 calc R . .
H13B H 0.4363 0.8374 0.0295 0.141 Uiso 1 1 calc R . .
H13C H 0.5200 0.8855 0.0415 0.141 Uiso 1 1 calc R . .
C14 C 0.43827(17) 0.91151(19) 0.05393(5) 0.0477(8) Uani 1 1 d . . .
C15 C 0.47646(16) 0.95926(17) 0.07191(5) 0.0402(7) Uani 1 1 d . . .
C16 C 0.41872(16) 0.96490(17) 0.08452(5) 0.0354(7) Uani 1 1 d . . .
C17 C 0.43101(18) 1.0102(2) 0.10535(6) 0.0556(10) Uani 1 1 d . . .
H17A H 0.3806 1.0033 0.1105 0.083 Uiso 0.50 1 calc PR . .
H17B H 0.4676 1.0660 0.1026 0.083 Uiso 0.50 1 calc PR . .
H17C H 0.4529 0.9910 0.1167 0.083 Uiso 0.50 1 calc PR . .
H17D H 0.4868 1.0369 0.1094 0.083 Uiso 0.50 1 calc PR . .
H17E H 0.3999 0.9742 0.1173 0.083 Uiso 0.50 1 calc PR . .
H17F H 0.4145 1.0492 0.1031 0.083 Uiso 0.50 1 calc PR . .
C18 C 0.55827(17) 0.99863(17) 0.07695(6) 0.0451(8) Uani 1 1 d . . .
C19 C 0.62721(17) 1.03249(18) 0.08093(6) 0.0475(8) Uani 1 1 d . . .
N1 N 0.18899(12) 0.85744(13) 0.05580(4) 0.0336(6) Uani 1 1 d . . .
N2 N 0.34820(12) 0.92361(12) 0.07493(4) 0.0312(5) Uani 1 1 d . . .
Zn1 Zn 0.24590(2) 0.91257(2) 0.0833 0.02962(18) Uani 1 2 d S . .
C7B C -0.0456(6) 0.6977(8) 0.03278(17) 0.082(5) Uani 0.421(14) 1 d PD A 2
H7B1 H -0.0966 0.6723 0.0252 0.123 Uiso 0.421(14) 1 calc PR A 2
H7B2 H -0.0474 0.7282 0.0454 0.123 Uiso 0.421(14) 1 calc PR A 2
H7B3 H -0.0340 0.6575 0.0381 0.123 Uiso 0.421(14) 1 calc PR A 2
C8B C 0.0092(9) 0.8219(7) 0.0102(4) 0.194(13) Uani 0.421(14) 1 d PD A 2
H8B1 H -0.0405 0.8036 0.0022 0.291 Uiso 0.421(14) 1 calc PR A 2
H8B2 H 0.0531 0.8565 0.0005 0.291 Uiso 0.421(14) 1 calc PR A 2
H8B3 H 0.0098 0.8510 0.0235 0.291 Uiso 0.421(14) 1 calc PR A 2
C9B C 0.0176(6) 0.7041(10) -0.00347(19) 0.135(10) Uani 0.421(14) 1 d PD A 2
H9B1 H -0.0337 0.6803 -0.0108 0.203 Uiso 0.421(14) 1 calc PR A 2
H9B2 H 0.0283 0.6626 0.0013 0.203 Uiso 0.421(14) 1 calc PR A 2
H9B3 H 0.0586 0.7392 -0.0139 0.203 Uiso 0.421(14) 1 calc PR A 2
Cl1 Cl 0.3333 0.6667 0.03173(15) 0.258(5) Uiso 0.624(8) 3 d SPD . .
Cl2 Cl 0.3333 0.6667 0.07663(17) 0.278(5) Uiso 0.624(8) 3 d SPD . .
C20 C 0.2866(13) 0.6664(17) 0.0576(3) 0.110(8) Uiso 0.208(3) 1 d PD . .
H20A H 0.2804 0.7133 0.0583 0.132 Uiso 0.208(3) 1 calc PR . .
H20B H 0.2337 0.6192 0.0583 0.132 Uiso 0.208(3) 1 calc PR . .

loop_
_atom_site_aniso_label
_atom_site_aniso_U_11
_atom_site_aniso_U_22
_atom_site_aniso_U_33
_atom_site_aniso_U_23
_atom_site_aniso_U_13
_atom_site_aniso_U_12
C1 0.0356(18) 0.076(3) 0.075(3) -0.005(2) -0.0074(18) 0.0265(18)
C2 0.0297(16) 0.0380(17) 0.0472(19) 0.0071(14) -0.0075(14) 0.0096(13)
C3 0.0326(17) 0.0407(17) 0.0440(19) 0.0111(15) -0.0102(14) 0.0036(14)
C4 0.0459(18) 0.0272(15) 0.0333(17) 0.0053(13) -0.0067(14) 0.0038(13)
C5 0.070(2) 0.0392(18) 0.0417(19) -0.0086(15) -0.0100(17) 0.0121(17)
C6 0.0373(19) 0.074(3) 0.050(2) 0.0080(19) -0.0176(16) 0.0087(18)
C7 0.036(4) 0.149(11) 0.064(5) 0.003(6) -0.018(4) 0.015(5)
C8 0.051(5) 0.138(9) 0.055(5) 0.036(6) -0.020(5) 0.030(5)
C9 0.086(8) 0.052(5) 0.245(19) -0.036(7) -0.109(11) 0.018(5)
C10 0.0363(16) 0.0242(14) 0.0333(16) 0.0008(12) -0.0042(13) 0.0085(12)
C11 0.0382(17) 0.0292(15) 0.0457(19) -0.0083(13) 0.0004(14) 0.0129(13)
C12 0.0285(15) 0.0321(15) 0.0485(19) -0.0071(14) -0.0002(13) 0.0141(13)
C13 0.046(2) 0.123(4) 0.112(4) -0.061(3) -0.001(2) 0.042(2)
C14 0.0326(17) 0.0470(18) 0.061(2) -0.0133(17) 0.0014(15) 0.0183(15)
C15 0.0229(14) 0.0397(16) 0.054(2) 0.0003(14) 0.0001(14) 0.0127(13)
C16 0.0272(15) 0.0340(15) 0.0401(17) 0.0014(13) -0.0035(13) 0.0118(12)
C17 0.0350(18) 0.075(2) 0.049(2) -0.0174(18) -0.0121(15) 0.0217(17)
C18 0.0308(16) 0.0475(19) 0.055(2) 0.0043(15) 0.0026(14) 0.0181(15)
C19 0.0290(16) 0.0506(19) 0.058(2) 0.0003(16) 0.0028(15) 0.0165(14)
N1 0.0256(12) 0.0275(12) 0.0408(14) 0.0017(11) -0.0035(11) 0.0081(10)
N2 0.0251(12) 0.0310(13) 0.0352(13) -0.0004(10) -0.0012(10) 0.0123(10)
Zn1 0.0245(2) 0.0245(2) 0.0371(3) 0.00021(10) -0.00021(10) 0.0101(2)
C7B 0.036(5) 0.081(10) 0.077(8) 0.004(7) -0.019(5) -0.010(6)
C8B 0.042(8) 0.27(3) 0.18(2) 0.153(19) -0.036(12) 0.012(11)
C9B 0.039(6) 0.23(2) 0.048(7) -0.018(10) -0.022(5) 0.005(9)

loop_
_atom_type_symbol
_atom_type_description
_atom_type_scat_dispersion_real
_atom_type_scat_dispersion_imag
_atom_type_scat_source
C C 0.0033 0.0016 'International Tables Vol C Tables 4.2.6.8 and 6.1.1.4'
H H 0.0000 0.0000 'International Tables Vol C Tables 4.2.6.8 and 6.1.1.4'
N N 0.0061 0.0033 'International Tables Vol C Tables 4.2.6.8 and 6.1.1.4'
Zn Zn 0.2839 1.4301 'International Tables Vol C Tables 4.2.6.8 and 6.1.1.4'
Cl Cl 0.1484 0.1585 'International Tables Vol C Tables 4.2.6.8 and 6.1.1.4'

loop_
_geom_angle_atom_site_label_1
_geom_angle_atom_site_label_2
_geom_angle_atom_site_label_3
_geom_angle
_geom_angle_site_symmetry_1
_geom_angle_site_symmetry_3
_geom_angle_publ_flag
C2 C1 H1A 109.5 . . ?
C2 C1 H1B 109.5 . . ?
H1A C1 H1B 109.5 . . ?
C2 C1 H1C 109.5 . . ?
H1A C1 H1C 109.5 . . ?
H1B C1 H1C 109.5 . . ?
N1 C2 C3 111.4(3) . . ?
N1 C2 C1 117.7(3) . . ?
C3 C2 C1 130.9(3) . . ?
C4 C3 C2 105.7(3) . . ?
C4 C3 C6 127.4(3) . . ?
C2 C3 C6 126.9(3) . . ?
C3 C4 C10 107.3(3) . . ?
C3 C4 C5 131.3(3) . . ?
C10 C4 C5 121.3(3) . . ?
C4 C5 H5A 109.5 . . ?
C4 C5 H5B 109.5 . . ?
H5A C5 H5B 109.5 . . ?
C4 C5 H5C 109.5 . . ?
H5A C5 H5C 109.5 . . ?
H5B C5 H5C 109.5 . . ?
C4 C5 H5D 109.5 . . ?
H5A C5 H5D 141.1 . . ?
H5B C5 H5D 56.3 . . ?
H5C C5 H5D 56.3 . . ?
C4 C5 H5E 109.5 . . ?
H5A C5 H5E 56.3 . . ?
H5B C5 H5E 141.1 . . ?
H5C C5 H5E 56.3 . . ?
H5D C5 H5E 109.5 . . ?
C4 C5 H5F 109.5 . . ?
H5A C5 H5F 56.3 . . ?
H5B C5 H5F 56.3 . . ?
H5C C5 H5F 141.1 . . ?
H5D C5 H5F 109.5 . . ?
H5E C5 H5F 109.5 . . ?
C7B C6 C8 135.2(7) . . ?
C7B C6 C8B 112.7(9) . . ?
C8 C6 C8B 42.6(8) . . ?
C7B C6 C9 64.5(7) . . ?
C8 C6 C9 112.9(7) . . ?
C8B C6 C9 145.7(7) . . ?
C7B C6 C3 108.4(5) . . ?
C8 C6 C3 113.3(5) . . ?
C8B C6 C3 102.8(6) . . ?
C9 C6 C3 110.5(4) . . ?
C7B C6 C9B 109.5(7) . . ?
C8 C6 C9B 69.5(7) . . ?
C8B C6 C9B 111.6(9) . . ?
C9 C6 C9B 48.2(7) . . ?
C3 C6 C9B 111.6(5) . . ?
C7B C6 C7 42.8(5) . . ?
C8 C6 C7 102.8(6) . . ?
C8B C6 C7 70.2(8) . . ?
C9 C6 C7 102.1(7) . . ?
C3 C6 C7 114.4(4) . . ?
C9B C6 C7 132.1(6) . . ?
C6 C7 H7A 109.5 . . ?
C6 C7 H7B 109.5 . . ?
H7A C7 H7B 109.5 . . ?
C6 C7 H7C 109.5 . . ?
H7A C7 H7C 109.5 . . ?
H7B C7 H7C 109.5 . . ?
C6 C8 H8A 109.5 . . ?
C6 C8 H8B 109.5 . . ?
H8A C8 H8B 109.5 . . ?
C6 C8 H8C 109.5 . . ?
H8A C8 H8C 109.5 . . ?
H8B C8 H8C 109.5 . . ?
C6 C9 H9A 109.5 . . ?
C6 C9 H9B 109.5 . . ?
H9A C9 H9B 109.5 . . ?
C6 C9 H9C 109.5 . . ?
H9A C9 H9C 109.5 . . ?
H9B C9 H9C 109.5 . . ?
C11 C10 N1 123.4(3) . . ?
C11 C10 C4 128.0(3) . . ?
N1 C10 C4 108.5(3) . . ?
C10 C11 C12 130.3(3) . . ?
C10 C11 H11 114.8 . . ?
C12 C11 H11 114.8 . . ?
N2 C12 C11 124.5(2) . . ?
N2 C12 C14 108.6(2) . . ?
C11 C12 C14 126.8(3) . . ?
C14 C13 H13A 109.5 . . ?
C14 C13 H13B 109.5 . . ?
H13A C13 H13B 109.5 . . ?
C14 C13 H13C 109.5 . . ?
H13A C13 H13C 109.5 . . ?
H13B C13 H13C 109.5 . . ?
C15 C14 C12 106.7(3) . . ?
C15 C14 C13 126.7(3) . . ?
C12 C14 C13 126.6(3) . . ?
C14 C15 C16 106.8(2) . . ?
C14 C15 C18 128.1(3) . . ?
C16 C15 C18 125.1(3) . . ?
N2 C16 C15 110.4(3) . . ?
N2 C16 C17 122.5(3) . . ?
C15 C16 C17 127.1(3) . . ?
C16 C17 H17A 109.5 . . ?
C16 C17 H17B 109.5 . . ?
H17A C17 H17B 109.5 . . ?
C16 C17 H17C 109.5 . . ?
H17A C17 H17C 109.5 . . ?
H17B C17 H17C 109.5 . . ?
C16 C17 H17D 109.5 . . ?
H17A C17 H17D 141.1 . . ?
H17B C17 H17D 56.3 . . ?
H17C C17 H17D 56.3 . . ?
C16 C17 H17E 109.5 . . ?
H17A C17 H17E 56.3 . . ?
H17B C17 H17E 141.1 . . ?
H17C C17 H17E 56.3 . . ?
H17D C17 H17E 109.5 . . ?
C16 C17 H17F 109.5 . . ?
H17A C17 H17F 56.3 . . ?
H17B C17 H17F 56.3 . . ?
H17C C17 H17F 141.1 . . ?
H17D C17 H17F 109.5 . . ?
H17E C17 H17F 109.5 . . ?
C19 C18 C15 179.0(4) . . ?
C18 C19 C19 179.1(4) . 17_654 ?
C2 N1 C10 107.0(2) . . ?
C2 N1 Zn1 130.0(2) . . ?
C10 N1 Zn1 122.83(18) . . ?
C16 N2 C12 107.5(2) . . ?
C16 N2 Zn1 130.10(19) . . ?
C12 N2 Zn1 122.26(17) . . ?
N2 Zn1 N2 111.43(12) 18_454 . ?
N2 Zn1 N1 96.32(9) 18_454 18_454 ?
N2 Zn1 N1 120.86(9) . 18_454 ?
N2 Zn1 N1 120.86(9) 18_454 . ?
N2 Zn1 N1 96.31(9) . . ?
N1 Zn1 N1 112.87(13) 18_454 . ?
C6 C7B H7B1 109.5 . . ?
C6 C7B H7B2 109.5 . . ?
H7B1 C7B H7B2 109.5 . . ?
C6 C7B H7B3 109.5 . . ?
H7B1 C7B H7B3 109.5 . . ?
H7B2 C7B H7B3 109.5 . . ?
C6 C8B H8B1 109.5 . . ?
C6 C8B H8B2 109.5 . . ?
H8B1 C8B H8B2 109.5 . . ?
C6 C8B H8B3 109.5 . . ?
H8B1 C8B H8B3 109.5 . . ?
H8B2 C8B H8B3 109.5 . . ?
C6 C9B H9B1 109.5 . . ?
C6 C9B H9B2 109.5 . . ?
H9B1 C9B H9B2 109.5 . . ?
C6 C9B H9B3 109.5 . . ?
H9B1 C9B H9B3 109.5 . . ?
H9B2 C9B H9B3 109.5 . . ?
C20 Cl1 C20 52.1(11) . 3_565 ?
C20 Cl1 C20 52.1(11) . 2_665 ?
C20 Cl1 C20 52.1(11) 3_565 2_665 ?
C20 Cl2 C20 65.3(12) . 3_565 ?
C20 Cl2 C20 65.3(12) . 2_665 ?
C20 Cl2 C20 65.3(12) 3_565 2_665 ?
Cl2 C20 Cl1 111.0(13) . . ?
Cl2 C20 H20A 109.4 . . ?
Cl1 C20 H20A 109.4 . . ?
Cl2 C20 H20B 109.4 . . ?
Cl1 C20 H20B 109.4 . . ?
H20A C20 H20B 108.0 . . ?

loop_
_geom_bond_atom_site_label_1
_geom_bond_atom_site_label_2
_geom_bond_distance
_geom_bond_site_symmetry_2
_geom_bond_publ_flag
C1 C2 1.486(5) . ?
C1 H1A 0.9800 . ?
C1 H1B 0.9800 . ?
C1 H1C 0.9800 . ?
C2 N1 1.333(3) . ?
C2 C3 1.438(4) . ?
C3 C4 1.375(4) . ?
C3 C6 1.535(4) . ?
C4 C10 1.437(4) . ?
C4 C5 1.507(4) . ?
C5 H5A 0.9800 . ?
C5 H5B 0.9800 . ?
C5 H5C 0.9800 . ?
C5 H5D 0.9800 . ?
C5 H5E 0.9800 . ?
C5 H5F 0.9800 . ?
C6 C7B 1.499(7) . ?
C6 C8 1.510(6) . ?
C6 C8B 1.527(8) . ?
C6 C9 1.531(6) . ?
C6 C9B 1.544(7) . ?
C6 C7 1.554(6) . ?
C7 H7A 0.9800 . ?
C7 H7B 0.9800 . ?
C7 H7C 0.9800 . ?
C8 H8A 0.9800 . ?
C8 H8B 0.9800 . ?
C8 H8C 0.9800 . ?
C9 H9A 0.9800 . ?
C9 H9B 0.9800 . ?
C9 H9C 0.9800 . ?
C10 C11 1.378(4) . ?
C10 N1 1.394(4) . ?
C11 C12 1.394(4) . ?
C11 H11 0.9500 . ?
C12 N2 1.391(4) . ?
C12 C14 1.420(4) . ?
C13 C14 1.510(4) . ?
C13 H13A 0.9800 . ?
C13 H13B 0.9800 . ?
C13 H13C 0.9800 . ?
C14 C15 1.383(4) . ?
C15 C16 1.415(4) . ?
C15 C18 1.425(4) . ?
C16 N2 1.337(3) . ?
C16 C17 1.487(4) . ?
C17 H17A 0.9800 . ?
C17 H17B 0.9800 . ?
C17 H17C 0.9800 . ?
C17 H17D 0.9800 . ?
C17 H17E 0.9800 . ?
C17 H17F 0.9800 . ?
C18 C19 1.198(4) . ?
C19 C19 1.374(6) 17_654 ?
N1 Zn1 1.991(2) . ?
N2 Zn1 1.977(2) . ?
Zn1 N2 1.977(2) 18_454 ?
Zn1 N1 1.991(2) 18_454 ?
C7B H7B1 0.9800 . ?
C7B H7B2 0.9800 . ?
C7B H7B3 0.9800 . ?
C8B H8B1 0.9800 . ?
C8B H8B2 0.9800 . ?
C8B H8B3 0.9800 . ?
C9B H9B1 0.9800 . ?
C9B H9B2 0.9800 . ?
C9B H9B3 0.9800 . ?
Cl1 C20 1.806(15) . ?
Cl1 C20 1.806(15) 3_565 ?
Cl1 C20 1.806(15) 2_665 ?
Cl2 C20 1.469(16) . ?
Cl2 C20 1.469(16) 3_565 ?
Cl2 C20 1.469(16) 2_665 ?
C20 H20A 0.9900 . ?
C20 H20B 0.9900 . ?

loop_
_geom_torsion_atom_site_label_1
_geom_torsion_atom_site_label_2
_geom_torsion_atom_site_label_3
_geom_torsion_atom_site_label_4
_geom_torsion
_geom_torsion_site_symmetry_1
_geom_torsion_site_symmetry_2
_geom_torsion_site_symmetry_3
_geom_torsion_site_symmetry_4
_geom_torsion_publ_flag
N1 C2 C3 C4 -0.1(3) . . . . ?
C1 C2 C3 C4 179.0(3) . . . . ?
N1 C2 C3 C6 179.5(3) . . . . ?
C1 C2 C3 C6 -1.4(5) . . . . ?
C2 C3 C4 C10 0.6(3) . . . . ?
C6 C3 C4 C10 -178.9(3) . . . . ?
C2 C3 C4 C5 -178.2(3) . . . . ?
C6 C3 C4 C5 2.3(5) . . . . ?
C4 C3 C6 C7B 125.6(8) . . . . ?
C2 C3 C6 C7B -53.8(9) . . . . ?
C4 C3 C6 C8 -71.2(7) . . . . ?
C2 C3 C6 C8 109.4(7) . . . . ?
C4 C3 C6 C8B -114.8(10) . . . . ?
C2 C3 C6 C8B 65.7(10) . . . . ?
C4 C3 C6 C9 56.8(9) . . . . ?
C2 C3 C6 C9 -122.7(8) . . . . ?
C4 C3 C6 C9B 4.9(9) . . . . ?
C2 C3 C6 C9B -174.5(8) . . . . ?
C4 C3 C6 C7 171.4(7) . . . . ?
C2 C3 C6 C7 -8.1(8) . . . . ?
C3 C4 C10 C11 -178.5(3) . . . . ?
C5 C4 C10 C11 0.5(5) . . . . ?
C3 C4 C10 N1 -1.0(3) . . . . ?
C5 C4 C10 N1 178.0(2) . . . . ?
N1 C10 C11 C12 0.4(5) . . . . ?
C4 C10 C11 C12 177.6(3) . . . . ?
C10 C11 C12 N2 2.3(5) . . . . ?
C10 C11 C12 C14 -173.4(3) . . . . ?
N2 C12 C14 C15 -1.8(4) . . . . ?
C11 C12 C14 C15 174.4(3) . . . . ?
N2 C12 C14 C13 -179.7(4) . . . . ?
C11 C12 C14 C13 -3.5(6) . . . . ?
C12 C14 C15 C16 1.4(4) . . . . ?
C13 C14 C15 C16 179.3(4) . . . . ?
C12 C14 C15 C18 -176.4(3) . . . . ?
C13 C14 C15 C18 1.4(6) . . . . ?
C14 C15 C16 N2 -0.5(4) . . . . ?
C18 C15 C16 N2 177.4(3) . . . . ?
C14 C15 C16 C17 -179.7(3) . . . . ?
C18 C15 C16 C17 -1.7(5) . . . . ?
C14 C15 C18 C19 73(31) . . . . ?
C16 C15 C18 C19 -105(31) . . . . ?
C15 C18 C19 C19 98(56) . . . 17_654 ?
C3 C2 N1 C10 -0.5(3) . . . . ?
C1 C2 N1 C10 -179.8(3) . . . . ?
C3 C2 N1 Zn1 -175.34(19) . . . . ?
C1 C2 N1 Zn1 5.5(4) . . . . ?
C11 C10 N1 C2 178.6(3) . . . . ?
C4 C10 N1 C2 0.9(3) . . . . ?
C11 C10 N1 Zn1 -6.2(4) . . . . ?
C4 C10 N1 Zn1 176.18(17) . . . . ?
C15 C16 N2 C12 -0.6(3) . . . . ?
C17 C16 N2 C12 178.5(3) . . . . ?
C15 C16 N2 Zn1 -176.38(19) . . . . ?
C17 C16 N2 Zn1 2.8(4) . . . . ?
C11 C12 N2 C16 -174.8(3) . . . . ?
C14 C12 N2 C16 1.5(3) . . . . ?
C11 C12 N2 Zn1 1.4(4) . . . . ?
C14 C12 N2 Zn1 177.7(2) . . . . ?
C16 N2 Zn1 N2 43.5(2) . . . 18_454 ?
C12 N2 Zn1 N2 -131.7(2) . . . 18_454 ?
C16 N2 Zn1 N1 -68.4(3) . . . 18_454 ?
C12 N2 Zn1 N1 116.4(2) . . . 18_454 ?
C16 N2 Zn1 N1 170.2(2) . . . . ?
C12 N2 Zn1 N1 -5.0(2) . . . . ?
C2 N1 Zn1 N2 -59.0(3) . . . 18_454 ?
C10 N1 Zn1 N2 127.0(2) . . . 18_454 ?
C2 N1 Zn1 N2 -178.6(2) . . . . ?
C10 N1 Zn1 N2 7.3(2) . . . . ?
C2 N1 Zn1 N1 54.1(2) . . . 18_454 ?
C10 N1 Zn1 N1 -120.0(2) . . . 18_454 ?
C20 Cl2 C20 Cl1 36.4(3) 3_565 . . . ?
C20 Cl2 C20 Cl1 -36.4(3) 2_665 . . . ?
C20 Cl1 C20 Cl2 -33.81(17) 3_565 . . . ?
C20 Cl1 C20 Cl2 33.81(17) 2_665 . . . ?
